data_2213409
loop_
_publ_author_name
'Zhong, H.'
'Zeng, X.-R.'
'Yang, X.-M.'
'Luo, Q.-Y.'

_publ_section_title
;
 Tetrakis(pyridine-\k<i>N</i>)bis(thiocyanato-\k<i>N</i>)copper(II)
;
_journal_coeditor_code HK2232
_journal_issue 5
_journal_name_full 'Acta Crystallographica Section E'
_journal_page_first m1445
_journal_paper_doi 10.1107/S160053680701879X
_journal_volume 63
_journal_year 2007
_chemical_formula_iupac '[Cu (N C S)2 (C5 H5 N)4]'
_chemical_formula_moiety 'C22 H20 Cu N6 S2'
_chemical_formula_sum 'C22 H20 Cu N6 S2'
_chemical_formula_weight 496.10
_chemical_name_systematic
;
Tetrakis(pyridine-\kN)bis(thiocyanato-\kN)copper(II)
;
_space_group_IT_number 15
_symmetry_cell_setting monoclinic
_symmetry_space_group_name_Hall '-C 2yc'
_symmetry_space_group_name_H-M 'C 1 2/c 1'
_atom_sites_solution_hydrogens geom
_atom_sites_solution_primary direct
_atom_sites_solution_secondary difmap
_audit_creation_method SHELXL-97
_cell_angle_alpha 90.00
_cell_angle_beta 90.517(6)
_cell_angle_gamma 90.00
_cell_formula_units_Z 4
_cell_length_a 10.890(4)
_cell_length_b 14.737(5)
_cell_length_c 14.692(4)
_cell_measurement_reflns_used 2304
_cell_measurement_temperature 273(2)
_cell_measurement_theta_max 23.762
_cell_measurement_theta_min 2.301
_cell_volume 2357.8(13)
_computing_cell_refinement 'SAINT (Siemens, 1996)'
_computing_data_collection 'SMART (Siemens, 1996)'
_computing_data_reduction SAINT
_computing_molecular_graphics 'SHELXTL (Siemens, 1996)'
_computing_publication_material SHELXTL
_computing_structure_refinement 'SHELXL97 (Sheldrick, 1997)'
_computing_structure_solution 'SHELXS97 (Sheldrick, 1997)'
_diffrn_ambient_temperature 273(2)
_diffrn_measured_fraction_theta_full 0.986
_diffrn_measured_fraction_theta_max 0.986
_diffrn_measurement_device_type 'Bruker APEXII area-detector'
_diffrn_measurement_method '\f and \w'
_diffrn_radiation_monochromator graphite
_diffrn_radiation_source 'fine-focus sealed tube'
_diffrn_radiation_type MoK\a
_diffrn_radiation_wavelength 0.71073
_diffrn_reflns_av_R_equivalents 0.0328
_diffrn_reflns_av_sigmaI/netI 0.0503
_diffrn_reflns_limit_h_max 13
_diffrn_reflns_limit_h_min -13
_diffrn_reflns_limit_k_max 18
_diffrn_reflns_limit_k_min -18
_diffrn_reflns_limit_l_max 18
_diffrn_reflns_limit_l_min -18
_diffrn_reflns_number 7961
_diffrn_reflns_theta_full 26.70
_diffrn_reflns_theta_max 26.70
_diffrn_reflns_theta_min 2.33
_diffrn_standards_number 0
_exptl_absorpt_coefficient_mu 1.124
_exptl_absorpt_correction_T_max 0.9254
_exptl_absorpt_correction_T_min 0.7633
_exptl_absorpt_correction_type multi-scan
_exptl_absorpt_process_details '(SADABS; Sheldrick, 1996)'
_exptl_crystal_colour green
_exptl_crystal_density_diffrn 1.398
_exptl_crystal_density_method 'not measured'
_exptl_crystal_description block
_exptl_crystal_F_000 1020
_exptl_crystal_size_max 0.25
_exptl_crystal_size_mid 0.16
_exptl_crystal_size_min 0.07
_refine_diff_density_max 0.288
_refine_diff_density_min -0.385
_refine_ls_extinction_coef 0.0010(3)
_refine_ls_extinction_expression Fc^*^=kFc[1+0.001xFc^2^\l^3^/sin(2\q)]^-1/4^
_refine_ls_extinction_method SHELXL97
_refine_ls_goodness_of_fit_ref 1.031
_refine_ls_hydrogen_treatment constr
_refine_ls_matrix_type full
_refine_ls_number_parameters 144
_refine_ls_number_reflns 2465
_refine_ls_number_restraints 0
_refine_ls_restrained_S_all 1.031
_refine_ls_R_factor_all 0.0626
_refine_ls_R_factor_gt 0.0413
_refine_ls_shift/su_max 0.000
_refine_ls_shift/su_mean 0.000
_refine_ls_structure_factor_coef Fsqd
_refine_ls_weighting_details 'calc w=1/[\s^2^(Fo^2^)+(0.0437P)^2^+1.9905P] where P=(Fo^2^+2Fc^2^)/3'
_refine_ls_weighting_scheme calc
_refine_ls_wR_factor_gt 0.1070
_refine_ls_wR_factor_ref 0.1159
_reflns_number_gt 1680
_reflns_number_total 2465
_reflns_threshold_expression I>2\s(I)
_cod_data_source_file hk2232.cif
_cod_data_source_block I
_cod_original_cell_volume 2357.9(13)
_cod_original_sg_symbol_H-M 'C 2/c'
_cod_database_code 2213409
_cod_database_fobs_code 2213409

loop_
_symmetry_equiv_pos_as_xyz
'x, y, z'
'-x, y, -z+1/2'
'x+1/2, y+1/2, z'
'-x+1/2, y+1/2, -z+1/2'
'-x, -y, -z'
'x, -y, z-1/2'
'-x+1/2, -y+1/2, -z'
'x+1/2, -y+1/2, z-1/2'

loop_
_atom_site_type_symbol
_atom_site_label
_atom_site_fract_x
_atom_site_fract_y
_atom_site_fract_z
_atom_site_U_iso_or_equiv
_atom_site_adp_type
_atom_site_calc_flag
_atom_site_refinement_flags
_atom_site_occupancy
. . . . . . . . . .

loop_
_cod_entry_issue_id
_cod_entry_issue_origin
_cod_entry_issue_severity
_cod_entry_issue_description
_cod_entry_issue_author
_cod_entry_issue_date
1 original retraction
;
    This file does not describe any real compound and was retracted by
    the authors. The previously deposited coordinates can be reviewed
    in older revisions of this file or in the COD Subversion
    repository, svn://www.crystallography.net/cod/retracted/.

    The precise reasons for the retraction and other circumstances are
    extensively discussed in the Acta Cryst. E editorial:

    William T. A. Harrison, Jim Simpson and Matthias Weil, Acta
    Cryst. E 66 (2010) e1--e2

    http://journals.iucr.org/e/issues/2010/01/00/me0406/index.html
    http://journals.iucr.org/e/issues/2010/01/00/me0406/me0406.pdf
    doi:10.1107/S1600536809051757
    (http://dx.doi.org/10.1107/S1600536809051757)
;
'Saulius Gra\<zulis' 2010-03-20
